data_7006987
loop_
_publ_author_name
'M\"oller, Andreas C'
'Blom, Richard'
'Heyn, Richard H.'
'Swang, Ole'
'Kopf, J\"urgen'
'Seraidaris, Tanja'

_publ_section_title
;
 A general one-pot synthesis for elusive 2-substituted indenes: does
 bis[2-(tert-butyl)indenyl]zirconium(IV) dichloride/MAO polymerise
 ethene?
;
_journal_issue 17
_journal_name_full 'Dalton transactions (Cambridge, England : 2003)'
_journal_page_first 2098
_journal_page_last 2105
_journal_paper_doi 10.1039/b516130d
_journal_year 2006
_chemical_formula_moiety 'C26 H30 Cl2 Zr'
_chemical_formula_sum 'C26 H30 Cl2 Zr'
_chemical_formula_weight 504.62
_chemical_name_common 'Bis(2-tert-butylindenyl)zirconium(IV) Dichloride'
_chemical_name_systematic
;
?
;
_space_group_IT_number 14
_symmetry_cell_setting monoclinic
_symmetry_space_group_name_Hall '-P 2ybc'
_symmetry_space_group_name_H-M 'P 1 21/c 1'
_atom_sites_solution_hydrogens geom
_atom_sites_solution_primary direct
_atom_sites_solution_secondary difmap
_audit_creation_method SHELXL-97
_cell_angle_alpha 90.00
_cell_angle_beta 116.2000(10)
_cell_angle_gamma 90.00
_cell_formula_units_Z 8
_cell_length_a 18.6370(8)
_cell_length_b 15.3389(7)
_cell_length_c 18.6134(8)
_cell_measurement_temperature 153(2)
_cell_volume 4774.3(4)
_computing_cell_refinement 'SMART (Bruker, 2000)'
_computing_data_collection 'SMART (Bruker, 2000)'
_computing_data_reduction 'SAINT (Bruker, 2000)'
_computing_molecular_graphics 'PLATON (Spek, 1990)'
_computing_publication_material 'PLATON (Spek, 1990)'
_computing_structure_refinement 'SHELXL-97 (Sheldrick, 1997)'
_computing_structure_solution 'SHELXS-97 (Sheldrick, 1990)'
_diffrn_ambient_temperature 153(2)
_diffrn_measured_fraction_theta_full 0.991
_diffrn_measured_fraction_theta_max 0.991
_diffrn_measurement_device_type 'CCD Apex area detector'
_diffrn_measurement_method 'phi and omega scans'
_diffrn_radiation_monochromator graphite
_diffrn_radiation_source 'fine-focus sealed tube'
_diffrn_radiation_type MoK\a
_diffrn_radiation_wavelength 0.71073
_diffrn_reflns_av_R_equivalents 0.0516
_diffrn_reflns_av_sigmaI/netI 0.0497
_diffrn_reflns_limit_h_max 26
_diffrn_reflns_limit_h_min -22
_diffrn_reflns_limit_k_max 20
_diffrn_reflns_limit_k_min -21
_diffrn_reflns_limit_l_max 20
_diffrn_reflns_limit_l_min -26
_diffrn_reflns_number 63773
_diffrn_reflns_theta_full 30.00
_diffrn_reflns_theta_max 30.00
_diffrn_reflns_theta_min 1.22
_diffrn_standards_decay_% 0
_diffrn_standards_interval_count 0
_diffrn_standards_interval_time .
_diffrn_standards_number 0
_exptl_absorpt_coefficient_mu 0.694
_exptl_absorpt_correction_T_max 0.8456
_exptl_absorpt_correction_T_min 0.7228
_exptl_absorpt_correction_type multi-scan
_exptl_absorpt_process_details 'SADABS (Bruker, 2000)'
_exptl_crystal_colour 'pale yellow'
_exptl_crystal_density_diffrn 1.404
_exptl_crystal_density_method 'not measured'
_exptl_crystal_description blocks
_exptl_crystal_F_000 2080
_exptl_crystal_size_max 0.50
_exptl_crystal_size_mid 0.30
_exptl_crystal_size_min 0.25
_refine_diff_density_max 0.994
_refine_diff_density_min -0.753
_refine_diff_density_rms 0.082
_refine_ls_extinction_method none
_refine_ls_goodness_of_fit_ref 1.001
_refine_ls_hydrogen_treatment constr
_refine_ls_matrix_type full
_refine_ls_number_parameters 535
_refine_ls_number_reflns 13804
_refine_ls_number_restraints 0
_refine_ls_restrained_S_all 1.001
_refine_ls_R_factor_all 0.0489
_refine_ls_R_factor_gt 0.0359
_refine_ls_shift/su_max 0.002
_refine_ls_shift/su_mean 0.000
_refine_ls_structure_factor_coef Fsqd
_refine_ls_weighting_details 'calc w=1/[\s^2^(Fo^2^)+(0.0307P)^2^+0.0000P] where P=(Fo^2^+2Fc^2^)/3'
_refine_ls_weighting_scheme calc
_refine_ls_wR_factor_gt 0.0702
_refine_ls_wR_factor_ref 0.0735
_reflns_number_gt 11122
_reflns_number_total 13804
_reflns_threshold_expression >2sigma(I)
_cod_data_source_file b516130d.txt
_cod_data_source_block f1a2bjk
_cod_original_sg_symbol_H-M 'P 21/c'
_cod_database_code 7006987

loop_
_symmetry_equiv_pos_as_xyz
'x, y, z'
'-x, y+1/2, -z+1/2'
'-x, -y, -z'
'x, -y-1/2, z-1/2'

loop_
_atom_site_label
_atom_site_type_symbol
_atom_site_fract_x
_atom_site_fract_y
_atom_site_fract_z
_atom_site_U_iso_or_equiv
_atom_site_adp_type
_atom_site_occupancy
_atom_site_symmetry_multiplicity
_atom_site_calc_flag
_atom_site_refinement_flags
_atom_site_disorder_assembly
_atom_site_disorder_group
Zr1 Zr 0.460442(10) 0.500248(11) 0.224932(10) 0.01592(4) Uani 1 1 d . . .
Cl11 Cl 0.39783(3) 0.62761(3) 0.25253(3) 0.02754(11) Uani 1 1 d . . .
Cl12 Cl 0.51453(3) 0.58093(3) 0.14803(3) 0.02815(11) Uani 1 1 d . . .
C1A C 0.51621(11) 0.47074(13) 0.37209(10) 0.0234(4) Uani 1 1 d . . .
C1B C 0.39051(10) 0.42700(11) 0.08449(10) 0.0179(4) Uani 1 1 d . . .
C2A C 0.53329(11) 0.39199(12) 0.34086(11) 0.0244(4) Uani 1 1 d . . .
C2B C 0.41076(10) 0.36138(11) 0.14514(10) 0.0170(3) Uani 1 1 d . . .
C3A C 0.58717(11) 0.41429(12) 0.30812(11) 0.0241(4) Uani 1 1 d . . .
H3A H 0.6038 0.3767 0.2778 0.029 Uiso 1 1 calc R . .
C3B C 0.36464(10) 0.37879(11) 0.18831(10) 0.0169(3) Uani 1 1 d . . .
H3B H 0.3681 0.3478 0.2339 0.020 Uiso 1 1 calc R . .
C4A C 0.61178(11) 0.50251(12) 0.32850(11) 0.0231(4) Uani 1 1 d . . .
C4B C 0.31300(10) 0.45015(11) 0.15129(10) 0.0171(3) Uani 1 1 d . . .
C5A C 0.56414(11) 0.53909(12) 0.36226(10) 0.0229(4) Uani 1 1 d . . .
H5A H 0.5637 0.5986 0.3761 0.028 Uiso 1 1 calc R . .
C5B C 0.33379(10) 0.48423(11) 0.09261(10) 0.0178(4) Uani 1 1 d . . .
H5B H 0.3135 0.5365 0.0633 0.021 Uiso 1 1 calc R . .
C6A C 0.50214(12) 0.31086(13) 0.35171(11) 0.0304(5) Uani 1 1 d . . .
H6A H 0.5147 0.2580 0.3331 0.037 Uiso 1 1 calc R . .
C6B C 0.46581(11) 0.29418(12) 0.15069(11) 0.0211(4) Uani 1 1 d . . .
H6B H 0.4808 0.2510 0.1914 0.025 Uiso 1 1 calc R . .
C7A C 0.45394(13) 0.31083(15) 0.38950(12) 0.0362(5) Uani 1 1 d . . .
H7A H 0.4343 0.2570 0.3988 0.043 Uiso 1 1 calc R . .
C7B C 0.49648(11) 0.29310(13) 0.09643(12) 0.0258(4) Uani 1 1 d . . .
H7B H 0.5317 0.2474 0.0985 0.031 Uiso 1 1 calc R . .
C8A C 0.43253(13) 0.38910(16) 0.41520(12) 0.0370(5) Uani 1 1 d . . .
H8A H 0.3974 0.3866 0.4397 0.044 Uiso 1 1 calc R . .
C8B C 0.47698(11) 0.35871(13) 0.03689(11) 0.0249(4) Uani 1 1 d . . .
H8B H 0.5002 0.3563 0.0006 0.030 Uiso 1 1 calc R . .
C9A C 0.46113(12) 0.46869(15) 0.40582(11) 0.0305(5) Uani 1 1 d . . .
H9A H 0.4445 0.5209 0.4215 0.037 Uiso 1 1 calc R . .
C9B C 0.42562(11) 0.42525(12) 0.03056(11) 0.0223(4) Uani 1 1 d . . .
H9B H 0.4137 0.4693 -0.0090 0.027 Uiso 1 1 calc R . .
C10A C 0.68673(11) 0.54328(13) 0.32966(13) 0.0293(4) Uani 1 1 d . . .
C10B C 0.23918(10) 0.47277(12) 0.16245(11) 0.0209(4) Uani 1 1 d . . .
C11A C 0.68142(12) 0.64267(14) 0.32212(14) 0.0377(5) Uani 1 1 d . . .
H11A H 0.6392 0.6588 0.2694 0.057 Uiso 1 1 calc R . .
H11B H 0.7327 0.6660 0.3281 0.057 Uiso 1 1 calc R . .
H11C H 0.6689 0.6669 0.3640 0.057 Uiso 1 1 calc R . .
C11B C 0.25431(12) 0.47176(14) 0.25036(11) 0.0292(4) Uani 1 1 d . . .
H11D H 0.2758 0.4148 0.2739 0.044 Uiso 1 1 calc R . .
H11E H 0.2039 0.4823 0.2536 0.044 Uiso 1 1 calc R . .
H11F H 0.2929 0.5175 0.2798 0.044 Uiso 1 1 calc R . .
C12A C 0.70864(13) 0.50361(16) 0.26604(14) 0.0406(6) Uani 1 1 d . . .
H12A H 0.7146 0.4403 0.2736 0.061 Uiso 1 1 calc R . .
H12B H 0.7591 0.5288 0.2715 0.061 Uiso 1 1 calc R . .
H12C H 0.6662 0.5164 0.2125 0.061 Uiso 1 1 calc R . .
C12B C 0.17860(12) 0.40045(14) 0.11758(13) 0.0334(5) Uani 1 1 d . . .
H12D H 0.1682 0.4003 0.0612 0.050 Uiso 1 1 calc R . .
H12E H 0.1285 0.4112 0.1214 0.050 Uiso 1 1 calc R . .
H12F H 0.2005 0.3438 0.1417 0.050 Uiso 1 1 calc R . .
C13A C 0.75383(12) 0.51999(16) 0.41353(14) 0.0414(6) Uani 1 1 d . . .
H13A H 0.7408 0.5446 0.4549 0.062 Uiso 1 1 calc R . .
H13B H 0.8047 0.5442 0.4192 0.062 Uiso 1 1 calc R . .
H13C H 0.7584 0.4565 0.4194 0.062 Uiso 1 1 calc R . .
C13B C 0.20331(12) 0.56054(13) 0.12430(12) 0.0287(4) Uani 1 1 d . . .
H13D H 0.2432 0.6066 0.1486 0.043 Uiso 1 1 calc R . .
H13E H 0.1563 0.5731 0.1333 0.043 Uiso 1 1 calc R . .
H13F H 0.1874 0.5581 0.0666 0.043 Uiso 1 1 calc R . .
Zr2 Zr 0.045026(10) 0.740511(11) 0.259042(10) 0.01578(4) Uani 1 1 d . . .
Cl21 Cl 0.01186(3) 0.66134(3) 0.13607(3) 0.02451(10) Uani 1 1 d . . .
Cl22 Cl 0.08099(3) 0.60984(3) 0.34301(3) 0.02698(10) Uani 1 1 d . . .
C1C C 0.14367(11) 0.80759(12) 0.20827(11) 0.0212(4) Uani 1 1 d . . .
C1D C -0.03807(10) 0.77950(11) 0.33012(10) 0.0178(4) Uani 1 1 d . . .
C2C C 0.11790(11) 0.87438(12) 0.24538(11) 0.0208(4) Uani 1 1 d . . .
C2D C -0.03764(10) 0.85739(11) 0.28793(10) 0.0171(3) Uani 1 1 d . . .
C3C C 0.14751(10) 0.85105(12) 0.32871(11) 0.0202(4) Uani 1 1 d . . .
H3C H 0.1365 0.8812 0.3673 0.024 Uiso 1 1 calc R . .
C3D C -0.07780(10) 0.83747(12) 0.20406(11) 0.0206(4) Uani 1 1 d . . .
H3D H -0.0814 0.8747 0.1618 0.025 Uiso 1 1 calc R . .
C4C C 0.19588(10) 0.77553(12) 0.34322(11) 0.0210(4) Uani 1 1 d . . .
C4D C -0.11117(10) 0.75273(12) 0.19503(11) 0.0220(4) Uani 1 1 d . . .
C5C C 0.18772(10) 0.74445(12) 0.26826(11) 0.0206(4) Uani 1 1 d . . .
H5C H 0.2080 0.6908 0.2593 0.025 Uiso 1 1 calc R . .
C5D C -0.08199(10) 0.71468(12) 0.27173(11) 0.0205(4) Uani 1 1 d . . .
H5D H -0.0901 0.6560 0.2828 0.025 Uiso 1 1 calc R . .
C6C C 0.07380(11) 0.94663(12) 0.19911(12) 0.0258(4) Uani 1 1 d . . .
H6C H 0.0548 0.9906 0.2224 0.031 Uiso 1 1 calc R . .
C6D C -0.00658(10) 0.93612(12) 0.33094(11) 0.0197(4) Uani 1 1 d . . .
H6D H -0.0086 0.9889 0.3034 0.024 Uiso 1 1 calc R . .
C7C C 0.05914(12) 0.95170(13) 0.12044(12) 0.0307(5) Uani 1 1 d . . .
H7C H 0.0302 1.0001 0.0893 0.037 Uiso 1 1 calc R . .
C7D C 0.02611(10) 0.93418(12) 0.41254(11) 0.0218(4) Uani 1 1 d . . .
H7D H 0.0463 0.9865 0.4419 0.026 Uiso 1 1 calc R . .
C8C C 0.08607(13) 0.88661(14) 0.08449(12) 0.0310(5) Uani 1 1 d . . .
H8C H 0.0761 0.8931 0.0301 0.037 Uiso 1 1 calc R . .
C8D C 0.03055(11) 0.85569(13) 0.45443(11) 0.0230(4) Uani 1 1 d . . .
H8D H 0.0557 0.8561 0.5113 0.028 Uiso 1 1 calc R . .
C9C C 0.12624(12) 0.81427(13) 0.12606(11) 0.0267(4) Uani 1 1 d . . .
H9C H 0.1420 0.7697 0.1005 0.032 Uiso 1 1 calc R . .
C9D C -0.00056(11) 0.77945(12) 0.41493(11) 0.0212(4) Uani 1 1 d . . .
H9D H 0.0029 0.7273 0.4439 0.025 Uiso 1 1 calc R . .
C10C C 0.25742(11) 0.74499(13) 0.42526(12) 0.0263(4) Uani 1 1 d . . .
C10D C -0.17861(12) 0.71577(14) 0.11867(12) 0.0324(5) Uani 1 1 d . . .
C11C C 0.32592(12) 0.81165(16) 0.44928(13) 0.0373(5) Uani 1 1 d . . .
H11G H 0.3466 0.8117 0.4091 0.056 Uiso 1 1 calc R . .
H11H H 0.3689 0.7958 0.5016 0.056 Uiso 1 1 calc R . .
H11I H 0.3059 0.8699 0.4524 0.056 Uiso 1 1 calc R . .
C11D C -0.17903(12) 0.61592(14) 0.11639(13) 0.0357(5) Uani 1 1 d . . .
H11J H -0.2255 0.5957 0.0685 0.054 Uiso 1 1 calc R . .
H11K H -0.1819 0.5931 0.1642 0.054 Uiso 1 1 calc R . .
H11L H -0.1299 0.5951 0.1150 0.054 Uiso 1 1 calc R . .
C12C C 0.29045(13) 0.65401(15) 0.42241(13) 0.0364(5) Uani 1 1 d . . .
H12G H 0.2466 0.6116 0.4033 0.055 Uiso 1 1 calc R . .
H12H H 0.3303 0.6376 0.4762 0.055 Uiso 1 1 calc R . .
H12I H 0.3155 0.6548 0.3859 0.055 Uiso 1 1 calc R . .
C12D C -0.17760(15) 0.75361(15) 0.04283(12) 0.0452(6) Uani 1 1 d . . .
H12J H -0.1819 0.8173 0.0434 0.068 Uiso 1 1 calc R . .
H12K H -0.2228 0.7302 -0.0045 0.068 Uiso 1 1 calc R . .
H12L H -0.1275 0.7376 0.0412 0.068 Uiso 1 1 calc R . .
C13C C 0.22546(12) 0.74683(15) 0.48849(12) 0.0328(5) Uani 1 1 d . . .
H13G H 0.2047 0.8051 0.4902 0.049 Uiso 1 1 calc R . .
H13H H 0.2688 0.7326 0.5411 0.049 Uiso 1 1 calc R . .
H13I H 0.1824 0.7039 0.4745 0.049 Uiso 1 1 calc R . .
C13D C -0.25635(13) 0.74647(19) 0.12227(16) 0.0580(8) Uani 1 1 d . . .
H13J H -0.2582 0.8103 0.1219 0.087 Uiso 1 1 calc R . .
H13K H -0.2570 0.7247 0.1715 0.087 Uiso 1 1 calc R . .
H13L H -0.3029 0.7238 0.0757 0.087 Uiso 1 1 calc R . .

loop_
_atom_site_aniso_label
_atom_site_aniso_U_11
_atom_site_aniso_U_22
_atom_site_aniso_U_33
_atom_site_aniso_U_23
_atom_site_aniso_U_13
_atom_site_aniso_U_12
Zr1 0.01658(8) 0.01185(8) 0.01749(9) -0.00001(6) 0.00585(7) -0.00056(6)
Cl11 0.0258(2) 0.0182(2) 0.0347(3) -0.00809(19) 0.0098(2) 0.00094(18)
Cl12 0.0306(2) 0.0253(3) 0.0288(3) 0.00348(19) 0.0133(2) -0.00827(19)
C1A 0.0226(9) 0.0261(10) 0.0140(9) 0.0015(7) 0.0013(7) -0.0003(8)
C1B 0.0187(8) 0.0162(9) 0.0163(9) -0.0020(7) 0.0055(7) -0.0013(7)
C2A 0.0238(9) 0.0208(10) 0.0184(9) 0.0038(7) -0.0001(8) -0.0004(8)
C2B 0.0179(8) 0.0132(8) 0.0187(9) -0.0026(7) 0.0070(7) -0.0030(7)
C3A 0.0222(9) 0.0187(10) 0.0255(10) -0.0010(8) 0.0051(8) 0.0021(7)
C3B 0.0179(8) 0.0149(9) 0.0171(9) 0.0008(7) 0.0070(7) -0.0012(7)
C4A 0.0175(9) 0.0205(10) 0.0245(10) 0.0013(7) 0.0032(7) 0.0008(7)
C4B 0.0160(8) 0.0156(9) 0.0174(9) -0.0022(7) 0.0053(7) -0.0019(7)
C5A 0.0205(9) 0.0209(10) 0.0210(9) -0.0038(7) 0.0034(7) -0.0011(7)
C5B 0.0173(8) 0.0164(9) 0.0167(9) 0.0007(7) 0.0048(7) 0.0021(7)
C6A 0.0316(11) 0.0242(11) 0.0237(10) 0.0082(8) 0.0014(9) -0.0033(8)
C6B 0.0224(9) 0.0153(9) 0.0252(10) 0.0000(7) 0.0102(8) 0.0015(7)
C7A 0.0373(12) 0.0351(13) 0.0252(11) 0.0133(9) 0.0038(9) -0.0078(10)
C7B 0.0238(10) 0.0216(10) 0.0333(11) -0.0046(8) 0.0139(9) 0.0028(8)
C8A 0.0318(11) 0.0566(16) 0.0198(10) 0.0094(10) 0.0087(9) -0.0065(10)
C8B 0.0266(10) 0.0268(11) 0.0254(10) -0.0074(8) 0.0152(8) -0.0031(8)
C9A 0.0275(10) 0.0415(13) 0.0173(10) 0.0009(8) 0.0052(8) -0.0016(9)
C9B 0.0246(9) 0.0234(10) 0.0188(9) -0.0010(7) 0.0096(8) -0.0031(8)
C10A 0.0190(9) 0.0251(11) 0.0410(12) -0.0016(9) 0.0106(9) -0.0017(8)
C10B 0.0174(9) 0.0233(10) 0.0220(9) -0.0015(7) 0.0087(7) 0.0015(7)
C11A 0.0245(10) 0.0272(12) 0.0566(15) -0.0026(10) 0.0136(10) -0.0078(9)
C11B 0.0289(10) 0.0349(12) 0.0291(11) 0.0009(9) 0.0175(9) 0.0038(9)
C12A 0.0287(11) 0.0422(14) 0.0563(15) -0.0018(11) 0.0237(11) -0.0012(10)
C12B 0.0202(10) 0.0376(13) 0.0446(13) -0.0112(10) 0.0164(9) -0.0049(9)
C13A 0.0204(10) 0.0401(14) 0.0511(15) 0.0005(11) 0.0043(10) 0.0007(9)
C13B 0.0228(10) 0.0336(12) 0.0283(11) 0.0004(9) 0.0100(8) 0.0093(8)
Zr2 0.01680(8) 0.01332(9) 0.01748(9) -0.00073(6) 0.00780(7) 0.00027(6)
Cl21 0.0284(2) 0.0227(2) 0.0261(2) -0.00847(18) 0.0154(2) -0.00525(18)
Cl22 0.0264(2) 0.0210(2) 0.0299(3) 0.00715(19) 0.0092(2) 0.00191(18)
C1C 0.0202(9) 0.0204(10) 0.0266(10) -0.0033(7) 0.0136(8) -0.0053(7)
C1D 0.0167(8) 0.0171(9) 0.0219(9) 0.0007(7) 0.0107(7) 0.0011(7)
C2C 0.0197(9) 0.0176(9) 0.0272(10) -0.0025(7) 0.0125(8) -0.0043(7)
C2D 0.0171(8) 0.0166(9) 0.0207(9) 0.0002(7) 0.0111(7) 0.0027(7)
C3C 0.0175(8) 0.0208(9) 0.0227(9) -0.0051(7) 0.0094(7) -0.0020(7)
C3D 0.0213(9) 0.0219(10) 0.0175(9) 0.0000(7) 0.0076(7) 0.0057(7)
C4C 0.0166(8) 0.0230(10) 0.0239(10) -0.0031(7) 0.0093(7) -0.0008(7)
C4D 0.0168(9) 0.0252(10) 0.0227(9) -0.0059(8) 0.0075(7) 0.0024(7)
C5C 0.0187(9) 0.0201(9) 0.0257(10) -0.0051(7) 0.0121(8) -0.0003(7)
C5D 0.0170(8) 0.0178(9) 0.0269(10) -0.0027(7) 0.0098(8) -0.0019(7)
C6C 0.0251(10) 0.0190(10) 0.0344(11) 0.0012(8) 0.0142(9) -0.0025(8)
C6D 0.0203(9) 0.0158(9) 0.0257(10) -0.0011(7) 0.0127(8) 0.0003(7)
C7C 0.0317(11) 0.0235(11) 0.0345(12) 0.0073(9) 0.0123(9) -0.0031(9)
C7D 0.0187(9) 0.0230(10) 0.0249(10) -0.0074(8) 0.0107(8) -0.0019(7)
C8C 0.0364(11) 0.0313(12) 0.0249(11) 0.0000(9) 0.0132(9) -0.0129(9)
C8D 0.0199(9) 0.0326(11) 0.0162(9) -0.0022(8) 0.0077(7) 0.0020(8)
C9C 0.0318(10) 0.0264(11) 0.0262(10) -0.0050(8) 0.0167(9) -0.0089(8)
C9D 0.0206(9) 0.0230(10) 0.0217(9) 0.0034(7) 0.0109(8) 0.0018(7)
C10C 0.0190(9) 0.0316(11) 0.0248(10) -0.0045(8) 0.0065(8) 0.0034(8)
C10D 0.0199(10) 0.0361(12) 0.0299(11) -0.0133(9) 0.0007(8) 0.0037(8)
C11C 0.0215(10) 0.0526(15) 0.0319(12) -0.0079(10) 0.0065(9) -0.0037(10)
C11D 0.0265(11) 0.0384(13) 0.0375(12) -0.0155(10) 0.0099(9) -0.0086(9)
C12C 0.0294(11) 0.0401(13) 0.0332(12) 0.0010(10) 0.0079(9) 0.0129(10)
C12D 0.0516(15) 0.0383(14) 0.0224(11) -0.0068(10) -0.0049(10) 0.0125(11)
C13C 0.0292(11) 0.0439(14) 0.0229(10) -0.0005(9) 0.0094(9) 0.0049(9)
C13D 0.0193(11) 0.079(2) 0.0577(17) -0.0383(15) 0.0005(11) 0.0082(12)

loop_
_atom_type_symbol
_atom_type_description
_atom_type_scat_dispersion_real
_atom_type_scat_dispersion_imag
_atom_type_scat_source
C C 0.0033 0.0016 'International Tables Vol C Tables 4.2.6.8 and 6.1.1.4'
H H 0.0000 0.0000 'International Tables Vol C Tables 4.2.6.8 and 6.1.1.4'
Cl Cl 0.1484 0.1585 'International Tables Vol C Tables 4.2.6.8 and 6.1.1.4'
Zr Zr -2.9673 0.5597 'International Tables Vol C Tables 4.2.6.8 and 6.1.1.4'

loop_
_geom_angle_atom_site_label_1
_geom_angle_atom_site_label_2
_geom_angle_atom_site_label_3
_geom_angle
_geom_angle_site_symmetry_1
_geom_angle_site_symmetry_3
_geom_angle_publ_flag
Cl12 Zr1 Cl11 94.456(18) . . ?
Cl12 Zr1 C3B 131.58(4) . . ?
Cl11 Zr1 C3B 107.95(4) . . ?
Cl12 Zr1 C5A 98.43(5) . . ?
Cl11 Zr1 C5A 79.63(4) . . ?
C3B Zr1 C5A 127.03(6) . . ?
Cl12 Zr1 C1A 131.17(5) . . ?
Cl11 Zr1 C1A 85.45(5) . . ?
C3B Zr1 C1A 93.79(6) . . ?
C5A Zr1 C1A 33.44(6) . . ?
Cl12 Zr1 C2B 102.91(4) . . ?
Cl11 Zr1 C2B 135.42(4) . . ?
C3B Zr1 C2B 33.47(5) . . ?
C5A Zr1 C2B 135.92(6) . . ?
C1A Zr1 C2B 110.97(6) . . ?
Cl12 Zr1 C3A 96.18(5) . . ?
Cl11 Zr1 C3A 133.38(5) . . ?
C3B Zr1 C3A 98.12(6) . . ?
C5A Zr1 C3A 53.95(6) . . ?
C1A Zr1 C3A 54.26(6) . . ?
C2B Zr1 C3A 85.51(6) . . ?
Cl12 Zr1 C5B 85.88(4) . . ?
Cl11 Zr1 C5B 87.48(4) . . ?
C3B Zr1 C5B 54.05(6) . . ?
C5A Zr1 C5B 166.66(6) . . ?
C1A Zr1 C5B 142.68(6) . . ?
C2B Zr1 C5B 53.93(5) . . ?
C3A Zr1 C5B 138.45(6) . . ?
Cl12 Zr1 C2A 128.29(5) . . ?
Cl11 Zr1 C2A 117.52(5) . . ?
C3B Zr1 C2A 78.12(6) . . ?
C5A Zr1 C2A 54.24(6) . . ?
C1A Zr1 C2A 32.74(6) . . ?
C2B Zr1 C2A 82.54(6) . . ?
C3A Zr1 C2A 32.30(6) . . ?
C5B Zr1 C2A 131.52(6) . . ?
Cl12 Zr1 C4B 117.41(4) . . ?
Cl11 Zr1 C4B 81.65(4) . . ?
C3B Zr1 C4B 32.53(5) . . ?
C5A Zr1 C4B 140.58(6) . . ?
C1A Zr1 C4B 110.89(6) . . ?
C2B Zr1 C4B 53.87(5) . . ?
C3A Zr1 C4B 130.64(6) . . ?
C5B Zr1 C4B 31.79(5) . . ?
C2A Zr1 C4B 107.17(6) . . ?
Cl12 Zr1 C1B 77.40(4) . . ?
Cl11 Zr1 C1B 118.81(4) . . ?
C3B Zr1 C1B 54.18(5) . . ?
C5A Zr1 C1B 161.15(6) . . ?
C1A Zr1 C1B 143.29(6) . . ?
C2B Zr1 C1B 32.38(5) . . ?
C3A Zr1 C1B 107.80(6) . . ?
C5B Zr1 C1B 32.17(5) . . ?
C2A Zr1 C1B 114.00(6) . . ?
C4B Zr1 C1B 52.88(5) . . ?
Cl12 Zr1 C4A 80.47(4) . . ?
Cl11 Zr1 C4A 107.06(4) . . ?
C3B Zr1 C4A 128.87(6) . . ?
C5A Zr1 C4A 31.86(6) . . ?
C1A Zr1 C4A 53.55(6) . . ?
C2B Zr1 C4A 116.07(6) . . ?
C3A Zr1 C4A 31.98(6) . . ?
C5B Zr1 C4A 160.68(6) . . ?
C2A Zr1 C4A 52.85(6) . . ?
C4B Zr1 C4A 160.01(6) . . ?
C1B Zr1 C4A 130.01(6) . . ?
C9A C1A C2A 119.53(18) . . ?
C9A C1A C5A 133.00(19) . . ?
C2A C1A C5A 107.46(17) . . ?
C9A C1A Zr1 117.09(12) . . ?
C2A C1A Zr1 76.61(10) . . ?
C5A C1A Zr1 73.19(10) . . ?
C9B C1B C2B 120.02(16) . . ?
C9B C1B C5B 132.68(16) . . ?
C2B C1B C5B 107.29(15) . . ?
C9B C1B Zr1 122.34(12) . . ?
C2B C1B Zr1 70.81(9) . . ?
C5B C1B Zr1 72.26(9) . . ?
C6A C2A C3A 132.63(19) . . ?
C6A C2A C1A 120.03(19) . . ?
C3A C2A C1A 107.15(16) . . ?
C6A C2A Zr1 125.67(12) . . ?
C3A C2A Zr1 72.46(10) . . ?
C1A C2A Zr1 70.65(10) . . ?
C6B C2B C1B 119.72(16) . . ?
C6B C2B C3B 133.06(16) . . ?
C1B C2B C3B 107.18(15) . . ?
C6B C2B Zr1 120.11(12) . . ?
C1B C2B Zr1 76.80(10) . . ?
C3B C2B Zr1 70.68(9) . . ?
C4A C3A C2A 108.56(17) . . ?
C4A C3A Zr1 76.91(10) . . ?
C2A C3A Zr1 75.24(10) . . ?
C4A C3A H3A 125.7 . . ?
C2A C3A H3A 125.7 . . ?
Zr1 C3A H3A 114.3 . . ?
C4B C3B C2B 108.46(15) . . ?
C4B C3B Zr1 78.70(10) . . ?
C2B C3B Zr1 75.85(9) . . ?
C4B C3B H3B 125.8 . . ?
C2B C3B H3B 125.8 . . ?
Zr1 C3B H3B 112.1 . . ?
C5A C4A C3A 107.71(16) . . ?
C5A C4A C10A 125.76(17) . . ?
C3A C4A C10A 125.41(17) . . ?
C5A C4A Zr1 69.42(10) . . ?
C3A C4A Zr1 71.11(10) . . ?
C10A C4A Zr1 134.32(13) . . ?
C5B C4B C3B 107.61(15) . . ?
C5B C4B C10B 126.58(16) . . ?
C3B C4B C10B 124.80(16) . . ?
C5B C4B Zr1 73.12(10) . . ?
C3B C4B Zr1 68.77(9) . . ?
C10B C4B Zr1 132.36(11) . . ?
C4A C5A C1A 108.34(17) . . ?
C4A C5A Zr1 78.72(10) . . ?
C1A C5A Zr1 73.37(10) . . ?
C4A C5A H5A 125.8 . . ?
C1A C5A H5A 125.8 . . ?
Zr1 C5A H5A 114.3 . . ?
C4B C5B C1B 108.80(15) . . ?
C4B C5B Zr1 75.09(10) . . ?
C1B C5B Zr1 75.56(10) . . ?
C4B C5B H5B 125.6 . . ?
C1B C5B H5B 125.6 . . ?
Zr1 C5B H5B 115.8 . . ?
C7A C6A C2A 118.4(2) . . ?
C7A C6A H6A 120.8 . . ?
C2A C6A H6A 120.8 . . ?
C7B C6B C2B 118.62(17) . . ?
C7B C6B H6B 120.7 . . ?
C2B C6B H6B 120.7 . . ?
C6A C7A C8A 121.5(2) . . ?
C6A C7A H7A 119.2 . . ?
C8A C7A H7A 119.2 . . ?
C6B C7B C8B 121.55(17) . . ?
C6B C7B H7B 119.2 . . ?
C8B C7B H7B 119.2 . . ?
C9A C8A C7A 121.9(2) . . ?
C9A C8A H8A 119.0 . . ?
C7A C8A H8A 119.0 . . ?
C9B C8B C7B 121.59(17) . . ?
C9B C8B H8B 119.2 . . ?
C7B C8B H8B 119.2 . . ?
C8A C9A C1A 118.2(2) . . ?
C8A C9A H9A 120.9 . . ?
C1A C9A H9A 120.9 . . ?
C8B C9B C1B 118.45(17) . . ?
C8B C9B H9B 120.8 . . ?
C1B C9B H9B 120.8 . . ?
C4A C10A C11A 112.72(16) . . ?
C4A C10A C12A 112.37(17) . . ?
C11A C10A C12A 110.61(18) . . ?
C4A C10A C13A 104.29(17) . . ?
C11A C10A C13A 108.22(17) . . ?
C12A C10A C13A 108.28(17) . . ?
C4B C10B C13B 111.94(15) . . ?
C4B C10B C11B 113.12(15) . . ?
C13B C10B C11B 109.93(15) . . ?
C4B C10B C12B 104.64(14) . . ?
C13B C10B C12B 108.46(16) . . ?
C11B C10B C12B 108.48(16) . . ?
C10A C11A H11A 109.5 . . ?
C10A C11A H11B 109.5 . . ?
H11A C11A H11B 109.5 . . ?
C10A C11A H11C 109.5 . . ?
H11A C11A H11C 109.5 . . ?
H11B C11A H11C 109.5 . . ?
C10B C11B H11D 109.5 . . ?
C10B C11B H11E 109.5 . . ?
H11D C11B H11E 109.5 . . ?
C10B C11B H11F 109.5 . . ?
H11D C11B H11F 109.5 . . ?
H11E C11B H11F 109.5 . . ?
C10A C12A H12A 109.5 . . ?
C10A C12A H12B 109.5 . . ?
H12A C12A H12B 109.5 . . ?
C10A C12A H12C 109.5 . . ?
H12A C12A H12C 109.5 . . ?
H12B C12A H12C 109.5 . . ?
C10B C12B H12D 109.5 . . ?
C10B C12B H12E 109.5 . . ?
H12D C12B H12E 109.5 . . ?
C10B C12B H12F 109.5 . . ?
H12D C12B H12F 109.5 . . ?
H12E C12B H12F 109.5 . . ?
C10A C13A H13A 109.5 . . ?
C10A C13A H13B 109.5 . . ?
H13A C13A H13B 109.5 . . ?
C10A C13A H13C 109.5 . . ?
H13A C13A H13C 109.5 . . ?
H13B C13A H13C 109.5 . . ?
C10B C13B H13D 109.5 . . ?
C10B C13B H13E 109.5 . . ?
H13D C13B H13E 109.5 . . ?
C10B C13B H13F 109.5 . . ?
H13D C13B H13F 109.5 . . ?
H13E C13B H13F 109.5 . . ?
Cl21 Zr2 Cl22 94.399(17) . . ?
Cl21 Zr2 C3C 131.42(4) . . ?
Cl22 Zr2 C3C 107.39(4) . . ?
Cl21 Zr2 C5D 98.75(4) . . ?
Cl22 Zr2 C5D 79.31(4) . . ?
C3C Zr2 C5D 127.26(6) . . ?
Cl21 Zr2 C1D 131.18(4) . . ?
Cl22 Zr2 C1D 85.26(4) . . ?
C3C Zr2 C1D 94.25(6) . . ?
C5D Zr2 C1D 33.14(6) . . ?
Cl21 Zr2 C2C 103.66(4) . . ?
Cl22 Zr2 C2C 136.03(4) . . ?
C3C Zr2 C2C 33.57(6) . . ?
C5D Zr2 C2C 134.89(6) . . ?
C1D Zr2 C2C 109.99(6) . . ?
Cl21 Zr2 C3D 96.00(4) . . ?
Cl22 Zr2 C3D 133.02(4) . . ?
C3C Zr2 C3D 99.29(6) . . ?
C5D Zr2 C3D 53.86(6) . . ?
C1D Zr2 C3D 54.31(6) . . ?
C2C Zr2 C3D 84.99(6) . . ?
Cl21 Zr2 C2D 128.46(4) . . ?
Cl22 Zr2 C2D 117.28(4) . . ?
C3C Zr2 C2D 78.81(6) . . ?
C5D Zr2 C2D 54.10(6) . . ?
C1D Zr2 C2D 32.69(5) . . ?
C2C Zr2 C2D 81.56(6) . . ?
C3D Zr2 C2D 32.63(5) . . ?
Cl21 Zr2 C5C 84.27(4) . . ?
Cl22 Zr2 C5C 89.60(4) . . ?
C3C Zr2 C5C 53.96(6) . . ?
C5D Zr2 C5C 168.68(6) . . ?
C1D Zr2 C5C 144.42(6) . . ?
C2C Zr2 C5C 53.69(6) . . ?
C3D Zr2 C5C 136.96(6) . . ?
C2D Zr2 C5C 131.51(6) . . ?
Cl21 Zr2 C4C 115.51(4) . . ?
Cl22 Zr2 C4C 82.29(4) . . ?
C3C Zr2 C4C 32.45(6) . . ?
C5D Zr2 C4C 142.11(6) . . ?
C1D Zr2 C4C 112.79(6) . . ?
C2C Zr2 C4C 53.74(6) . . ?
C3D Zr2 C4C 131.71(6) . . ?
C2D Zr2 C4C 108.56(6) . . ?
C5C Zr2 C4C 31.71(5) . . ?
Cl21 Zr2 C1C 77.44(4) . . ?
Cl22 Zr2 C1C 120.94(4) . . ?
C3C Zr2 C1C 54.04(6) . . ?
C5D Zr2 C1C 159.43(6) . . ?
C1D Zr2 C1C 142.19(6) . . ?
C2C Zr2 C1C 32.20(6) . . ?
C3D Zr2 C1C 106.04(6) . . ?
C2D Zr2 C1C 112.47(6) . . ?
C5C Zr2 C1C 31.89(6) . . ?
C4C Zr2 C1C 52.55(6) . . ?
Cl21 Zr2 C4D 80.63(4) . . ?
Cl22 Zr2 C4D 106.57(4) . . ?
C3C Zr2 C4D 129.82(6) . . ?
C5D Zr2 C4D 31.81(6) . . ?
C1D Zr2 C4D 53.36(6) . . ?
C2C Zr2 C4D 115.67(6) . . ?
C3D Zr2 C4D 31.88(6) . . ?
C2D Zr2 C4D 52.93(5) . . ?
C5C Zr2 C4D 158.58(6) . . ?
C4C Zr2 C4D 161.44(6) . . ?
C1C Zr2 C4D 128.57(6) . . ?
C9C C1C C5C 131.95(17) . . ?
C9C C1C C2C 120.14(17) . . ?
C5C C1C C2C 107.87(16) . . ?
C9C C1C Zr2 123.61(12) . . ?
C5C C1C Zr2 72.86(10) . . ?
C2C C1C Zr2 70.66(10) . . ?
C9D C1D C2D 119.49(16) . . ?
C9D C1D C5D 132.87(17) . . ?
C2D C1D C5D 107.62(15) . . ?
C9D C1D Zr2 118.10(12) . . ?
C2D C1D Zr2 75.87(10) . . ?
C5D C1D Zr2 73.39(10) . . ?
C6C C2C C1C 119.53(17) . . ?
C6C C2C C3C 133.55(17) . . ?
C1C C2C C3C 106.89(16) . . ?
C6C C2C Zr2 120.01(12) . . ?
C1C C2C Zr2 77.15(10) . . ?
C3C C2C Zr2 70.07(10) . . ?
C6D C2D C1D 119.93(16) . . ?
C6D C2D C3D 132.85(17) . . ?
C1D C2D C3D 107.00(15) . . ?
C6D C2D Zr2 125.24(12) . . ?
C1D C2D Zr2 71.44(10) . . ?
C3D C2D Zr2 72.36(9) . . ?
C4C C3C C2C 108.45(16) . . ?
C4C C3C Zr2 79.47(11) . . ?
C2C C3C Zr2 76.36(10) . . ?
C4C C3C H3C 125.8 . . ?
C2C C3C H3C 125.8 . . ?
Zr2 C3C H3C 111.0 . . ?
C4D C3D C2D 108.35(16) . . ?
C4D C3D Zr2 77.34(10) . . ?
C2D C3D Zr2 75.02(10) . . ?
C4D C3D H3D 125.8 . . ?
C2D C3D H3D 125.8 . . ?
Zr2 C3D H3D 114.1 . . ?
C5C C4C C3C 107.71(16) . . ?
C5C C4C C10C 126.11(16) . . ?
C3C C4C C10C 125.16(16) . . ?
C5C C4C Zr2 73.73(10) . . ?
C3C C4C Zr2 68.08(10) . . ?
C10C C4C Zr2 132.53(13) . . ?
C5D C4D C3D 107.84(16) . . ?
C5D C4D C10D 125.32(18) . . ?
C3D C4D C10D 125.92(17) . . ?
C5D C4D Zr2 69.86(10) . . ?
C3D C4D Zr2 70.78(10) . . ?
C10D C4D Zr2 133.43(12) . . ?
C4C C5C C1C 108.39(16) . . ?
C4C C5C Zr2 74.56(10) . . ?
C1C C5C Zr2 75.25(10) . . ?
C4C C5C H5C 125.8 . . ?
C1C C5C H5C 125.8 . . ?
Zr2 C5C H5C 116.4 . . ?
C4D C5D C1D 108.45(16) . . ?
C4D C5D Zr2 78.34(10) . . ?
C1D C5D Zr2 73.47(10) . . ?
C4D C5D H5D 125.8 . . ?
C1D C5D H5D 125.8 . . ?
Zr2 C5D H5D 114.6 . . ?
C7C C6C C2C 118.79(19) . . ?
C7C C6C H6C 120.6 . . ?
C2C C6C H6C 120.6 . . ?
C7D C6D C2D 118.60(17) . . ?
C7D C6D H6D 120.7 . . ?
C2D C6D H6D 120.7 . . ?
C6C C7C C8C 121.49(19) . . ?
C6C C7C H7C 119.3 . . ?
C8C C7C H7C 119.3 . . ?
C6D C7D C8D 121.33(17) . . ?
C6D C7D H7D 119.3 . . ?
C8D C7D H7D 119.3 . . ?
C9C C8C C7C 121.66(19) . . ?
C9C C8C H8C 119.2 . . ?
C7C C8C H8C 119.2 . . ?
C9D C8D C7D 121.55(17) . . ?
C9D C8D H8D 119.2 . . ?
C7D C8D H8D 119.2 . . ?
C8C C9C C1C 118.33(19) . . ?
C8C C9C H9C 120.8 . . ?
C1C C9C H9C 120.8 . . ?
C8D C9D C1D 118.85(17) . . ?
C8D C9D H9D 120.6 . . ?
C1D C9D H9D 120.6 . . ?
C4C C10C C12C 112.38(16) . . ?
C4C C10C C13C 112.79(16) . . ?
C12C C10C C13C 109.88(18) . . ?
C4C C10C C11C 104.34(17) . . ?
C12C C10C C11C 108.66(17) . . ?
C13C C10C C11C 108.52(17) . . ?
C4D C10D C11D 112.83(17) . . ?
C4D C10D C12D 112.06(18) . . ?
C11D C10D C12D 110.77(17) . . ?
C4D C10D C13D 104.29(16) . . ?
C11D C10D C13D 108.1(2) . . ?
C12D C10D C13D 108.4(2) . . ?
C10C C11C H11G 109.5 . . ?
C10C C11C H11H 109.5 . . ?
H11G C11C H11H 109.5 . . ?
C10C C11C H11I 109.5 . . ?
H11G C11C H11I 109.5 . . ?
H11H C11C H11I 109.5 . . ?
C10D C11D H11J 109.5 . . ?
C10D C11D H11K 109.5 . . ?
H11J C11D H11K 109.5 . . ?
C10D C11D H11L 109.5 . . ?
H11J C11D H11L 109.5 . . ?
H11K C11D H11L 109.5 . . ?
C10C C12C H12G 109.5 . . ?
C10C C12C H12H 109.5 . . ?
H12G C12C H12H 109.5 . . ?
C10C C12C H12I 109.5 . . ?
H12G C12C H12I 109.5 . . ?
H12H C12C H12I 109.5 . . ?
C10D C12D H12J 109.5 . . ?
C10D C12D H12K 109.5 . . ?
H12J C12D H12K 109.5 . . ?
C10D C12D H12L 109.5 . . ?
H12J C12D H12L 109.5 . . ?
H12K C12D H12L 109.5 . . ?
C10C C13C H13G 109.5 . . ?
C10C C13C H13H 109.5 . . ?
H13G C13C H13H 109.5 . . ?
C10C C13C H13I 109.5 . . ?
H13G C13C H13I 109.5 . . ?
H13H C13C H13I 109.5 . . ?
C10D C13D H13J 109.5 . . ?
C10D C13D H13K 109.5 . . ?
H13J C13D H13K 109.5 . . ?
C10D C13D H13L 109.5 . . ?
H13J C13D H13L 109.5 . . ?
H13K C13D H13L 109.5 . . ?

loop_
_geom_bond_atom_site_label_1
_geom_bond_atom_site_label_2
_geom_bond_distance
_geom_bond_site_symmetry_2
_geom_bond_publ_flag
Zr1 Cl12 2.4230(5) . ?
Zr1 Cl11 2.4436(5) . ?
Zr1 C3B 2.4595(17) . ?
Zr1 C5A 2.5024(17) . ?
Zr1 C1A 2.5048(17) . ?
Zr1 C2B 2.5271(17) . ?
Zr1 C3A 2.5465(18) . ?
Zr1 C5B 2.5622(17) . ?
Zr1 C2A 2.5826(18) . ?
Zr1 C4B 2.5873(17) . ?
Zr1 C1B 2.6051(17) . ?
Zr1 C4A 2.6214(18) . ?
C1A C9A 1.421(3) . ?
C1A C2A 1.436(3) . ?
C1A C5A 1.440(3) . ?
C1B C9B 1.420(2) . ?
C1B C2B 1.433(2) . ?
C1B C5B 1.432(2) . ?
C2A C6A 1.425(3) . ?
C2A C3A 1.427(3) . ?
C2B C6B 1.426(2) . ?
C2B C3B 1.437(2) . ?
C3A C4A 1.425(3) . ?
C3A H3A 0.9500 . ?
C3B C4B 1.419(2) . ?
C3B H3B 0.9500 . ?
C4A C5A 1.411(3) . ?
C4A C10A 1.522(3) . ?
C4B C5B 1.411(2) . ?
C4B C10B 1.519(2) . ?
C5A H5A 0.9500 . ?
C5B H5B 0.9500 . ?
C6A C7A 1.364(3) . ?
C6A H6A 0.9500 . ?
C6B C7B 1.363(3) . ?
C6B H6B 0.9500 . ?
C7A C8A 1.414(3) . ?
C7A H7A 0.9500 . ?
C7B C8B 1.420(3) . ?
C7B H7B 0.9500 . ?
C8A C9A 1.374(3) . ?
C8A H8A 0.9500 . ?
C8B C9B 1.368(3) . ?
C8B H8B 0.9500 . ?
C9A H9A 0.9500 . ?
C9B H9B 0.9500 . ?
C10A C11A 1.530(3) . ?
C10A C12A 1.538(3) . ?
C10A C13A 1.551(3) . ?
C10B C13B 1.531(3) . ?
C10B C11B 1.533(3) . ?
C10B C12B 1.539(3) . ?
C11A H11A 0.9800 . ?
C11A H11B 0.9800 . ?
C11A H11C 0.9800 . ?
C11B H11D 0.9800 . ?
C11B H11E 0.9800 . ?
C11B H11F 0.9800 . ?
C12A H12A 0.9800 . ?
C12A H12B 0.9800 . ?
C12A H12C 0.9800 . ?
C12B H12D 0.9800 . ?
C12B H12E 0.9800 . ?
C12B H12F 0.9800 . ?
C13A H13A 0.9800 . ?
C13A H13B 0.9800 . ?
C13A H13C 0.9800 . ?
C13B H13D 0.9800 . ?
C13B H13E 0.9800 . ?
C13B H13F 0.9800 . ?
Zr2 Cl21 2.4180(5) . ?
Zr2 Cl22 2.4463(5) . ?
Zr2 C3C 2.4531(17) . ?
Zr2 C5D 2.5120(17) . ?
Zr2 C1D 2.5130(17) . ?
Zr2 C2C 2.5358(18) . ?
Zr2 C3D 2.5359(17) . ?
Zr2 C2D 2.5706(16) . ?
Zr2 C5C 2.5890(17) . ?
Zr2 C4C 2.5997(18) . ?
Zr2 C1C 2.6202(17) . ?
Zr2 C4D 2.6204(18) . ?
C1C C9C 1.421(3) . ?
C1C C5C 1.431(3) . ?
C1C C2C 1.432(2) . ?
C1D C9D 1.417(2) . ?
C1D C2D 1.432(2) . ?
C1D C5D 1.433(2) . ?
C2C C6C 1.421(3) . ?
C2C C3C 1.443(3) . ?
C2D C6D 1.423(2) . ?
C2D C3D 1.435(2) . ?
C3C C4C 1.419(2) . ?
C3C H3C 0.9500 . ?
C3D C4D 1.419(3) . ?
C3D H3D 0.9500 . ?
C4C C5C 1.418(2) . ?
C4C C10C 1.523(3) . ?
C4D C5D 1.410(3) . ?
C4D C10D 1.531(3) . ?
C5C H5C 0.9500 . ?
C5D H5D 0.9500 . ?
C6C C7C 1.368(3) . ?
C6C H6C 0.9500 . ?
C6D C7D 1.364(2) . ?
C6D H6D 0.9500 . ?
C7C C8C 1.412(3) . ?
C7C H7C 0.9500 . ?
C7D C8D 1.417(3) . ?
C7D H7D 0.9500 . ?
C8C C9C 1.371(3) . ?
C8C H8C 0.9500 . ?
C8D C9D 1.367(3) . ?
C8D H8D 0.9500 . ?
C9C H9C 0.9500 . ?
C9D H9D 0.9500 . ?
C10C C12C 1.536(3) . ?
C10C C13C 1.536(3) . ?
C10C C11C 1.540(3) . ?
C10D C11D 1.532(3) . ?
C10D C12D 1.534(3) . ?
C10D C13D 1.553(3) . ?
C11C H11G 0.9800 . ?
C11C H11H 0.9800 . ?
C11C H11I 0.9800 . ?
C11D H11J 0.9800 . ?
C11D H11K 0.9800 . ?
C11D H11L 0.9800 . ?
C12C H12G 0.9800 . ?
C12C H12H 0.9800 . ?
C12C H12I 0.9800 . ?
C12D H12J 0.9800 . ?
C12D H12K 0.9800 . ?
C12D H12L 0.9800 . ?
C13C H13G 0.9800 . ?
C13C H13H 0.9800 . ?
C13C H13I 0.9800 . ?
C13D H13J 0.9800 . ?
C13D H13K 0.9800 . ?
C13D H13L 0.9800 . ?

loop_
_geom_torsion_atom_site_label_1
_geom_torsion_atom_site_label_2
_geom_torsion_atom_site_label_3
_geom_torsion_atom_site_label_4
_geom_torsion
_geom_torsion_site_symmetry_1
_geom_torsion_site_symmetry_2
_geom_torsion_site_symmetry_3
_geom_torsion_site_symmetry_4
_geom_torsion_publ_flag
Cl12 Zr1 C1A C9A 144.11(13) . . . . ?
Cl11 Zr1 C1A C9A 52.17(15) . . . . ?
C3B Zr1 C1A C9A -55.57(16) . . . . ?
C5A Zr1 C1A C9A 130.2(2) . . . . ?
C2B Zr1 C1A C9A -85.12(16) . . . . ?
C3A Zr1 C1A C9A -152.84(18) . . . . ?
C5B Zr1 C1A C9A -27.6(2) . . . . ?
C2A Zr1 C1A C9A -116.6(2) . . . . ?
C4B Zr1 C1A C9A -27.09(17) . . . . ?
C1B Zr1 C1A C9A -82.42(18) . . . . ?
C4A Zr1 C1A C9A 167.30(19) . . . . ?
Cl12 Zr1 C1A C2A -99.32(11) . . . . ?
Cl11 Zr1 C1A C2A 168.74(11) . . . . ?
C3B Zr1 C1A C2A 61.00(11) . . . . ?
C5A Zr1 C1A C2A -113.21(16) . . . . ?
C2B Zr1 C1A C2A 31.45(12) . . . . ?
C3A Zr1 C1A C2A -36.27(11) . . . . ?
C5B Zr1 C1A C2A 88.95(14) . . . . ?
C4B Zr1 C1A C2A 89.48(11) . . . . ?
C1B Zr1 C1A C2A 34.15(16) . . . . ?
C4A Zr1 C1A C2A -76.13(12) . . . . ?
Cl12 Zr1 C1A C5A 13.89(13) . . . . ?
Cl11 Zr1 C1A C5A -78.05(11) . . . . ?
C3B Zr1 C1A C5A 174.22(11) . . . . ?
C2B Zr1 C1A C5A 144.67(11) . . . . ?
C3A Zr1 C1A C5A 76.94(12) . . . . ?
C5B Zr1 C1A C5A -157.84(10) . . . . ?
C2A Zr1 C1A C5A 113.21(16) . . . . ?
C4B Zr1 C1A C5A -157.31(10) . . . . ?
C1B Zr1 C1A C5A 147.36(11) . . . . ?
C4A Zr1 C1A C5A 37.08(10) . . . . ?
Cl12 Zr1 C1B C9B 27.25(14) . . . . ?
Cl11 Zr1 C1B C9B 115.42(14) . . . . ?
C3B Zr1 C1B C9B -152.47(17) . . . . ?
C5A Zr1 C1B C9B -51.8(3) . . . . ?
C1A Zr1 C1B C9B -118.70(15) . . . . ?
C2B Zr1 C1B C9B -114.00(18) . . . . ?
C3A Zr1 C1B C9B -65.27(15) . . . . ?
C5B Zr1 C1B C9B 129.79(19) . . . . ?
C2A Zr1 C1B C9B -99.29(15) . . . . ?
C4B Zr1 C1B C9B 166.79(17) . . . . ?
C4A Zr1 C1B C9B -38.60(17) . . . . ?
Cl12 Zr1 C1B C2B 141.25(10) . . . . ?
Cl11 Zr1 C1B C2B -130.59(9) . . . . ?
C3B Zr1 C1B C2B -38.48(10) . . . . ?
C5A Zr1 C1B C2B 62.2(2) . . . . ?
C1A Zr1 C1B C2B -4.70(15) . . . . ?
C3A Zr1 C1B C2B 48.73(11) . . . . ?
C5B Zr1 C1B C2B -116.22(14) . . . . ?
C2A Zr1 C1B C2B 14.71(12) . . . . ?
C4B Zr1 C1B C2B -79.22(11) . . . . ?
C4A Zr1 C1B C2B 75.40(12) . . . . ?
Cl12 Zr1 C1B C5B -102.53(10) . . . . ?
Cl11 Zr1 C1B C5B -14.37(11) . . . . ?
C3B Zr1 C1B C5B 77.74(11) . . . . ?
C5A Zr1 C1B C5B 178.39(16) . . . . ?
C1A Zr1 C1B C5B 111.51(12) . . . . ?
C2B Zr1 C1B C5B 116.22(14) . . . . ?
C3A Zr1 C1B C5B 164.94(10) . . . . ?
C2A Zr1 C1B C5B 130.92(10) . . . . ?
C4B Zr1 C1B C5B 37.00(10) . . . . ?
C4A Zr1 C1B C5B -168.39(10) . . . . ?
C9A C1A C2A C6A -7.0(3) . . . . ?
C5A C1A C2A C6A 172.02(16) . . . . ?
Zr1 C1A C2A C6A -120.73(16) . . . . ?
C9A C1A C2A C3A 177.50(16) . . . . ?
C5A C1A C2A C3A -3.5(2) . . . . ?
Zr1 C1A C2A C3A 63.72(12) . . . . ?
C9A C1A C2A Zr1 113.77(16) . . . . ?
C5A C1A C2A Zr1 -67.26(12) . . . . ?
Cl12 Zr1 C2A C6A -137.53(16) . . . . ?
Cl11 Zr1 C2A C6A 100.95(17) . . . . ?
C3B Zr1 C2A C6A -3.27(17) . . . . ?
C5A Zr1 C2A C6A 152.2(2) . . . . ?
C1A Zr1 C2A C6A 113.6(2) . . . . ?
C2B Zr1 C2A C6A -36.94(18) . . . . ?
C3A Zr1 C2A C6A -130.4(2) . . . . ?
C5B Zr1 C2A C6A -12.3(2) . . . . ?
C4B Zr1 C2A C6A 11.54(19) . . . . ?
C1B Zr1 C2A C6A -44.82(19) . . . . ?
C4A Zr1 C2A C6A -167.9(2) . . . . ?
Cl12 Zr1 C2A C3A -7.18(13) . . . . ?
Cl11 Zr1 C2A C3A -128.70(10) . . . . ?
C3B Zr1 C2A C3A 127.09(11) . . . . ?
C5A Zr1 C2A C3A -77.41(12) . . . . ?
C1A Zr1 C2A C3A -116.02(16) . . . . ?
C2B Zr1 C2A C3A 93.41(11) . . . . ?
C5B Zr1 C2A C3A 118.03(11) . . . . ?
C4B Zr1 C2A C3A 141.89(10) . . . . ?
C1B Zr1 C2A C3A 85.53(11) . . . . ?
C4A Zr1 C2A C3A -37.54(10) . . . . ?
Cl12 Zr1 C2A C1A 108.85(11) . . . . ?
Cl11 Zr1 C2A C1A -12.68(12) . . . . ?
C3B Zr1 C2A C1A -116.89(12) . . . . ?
C5A Zr1 C2A C1A 38.62(11) . . . . ?
C2B Zr1 C2A C1A -150.57(12) . . . . ?
C3A Zr1 C2A C1A 116.02(16) . . . . ?
C5B Zr1 C2A C1A -125.94(11) . . . . ?
C4B Zr1 C2A C1A -102.08(11) . . . . ?
C1B Zr1 C2A C1A -158.45(10) . . . . ?
C4A Zr1 C2A C1A 78.49(12) . . . . ?
C9B C1B C2B C6B -0.4(2) . . . . ?
C5B C1B C2B C6B 179.15(15) . . . . ?
Zr1 C1B C2B C6B -117.35(16) . . . . ?
C9B C1B C2B C3B -178.41(15) . . . . ?
C5B C1B C2B C3B 1.15(18) . . . . ?
Zr1 C1B C2B C3B 64.65(11) . . . . ?
C9B C1B C2B Zr1 116.94(15) . . . . ?
C5B C1B C2B Zr1 -63.50(12) . . . . ?
Cl12 Zr1 C2B C6B 78.11(14) . . . . ?
Cl11 Zr1 C2B C6B -171.64(11) . . . . ?
C3B Zr1 C2B C6B -129.28(19) . . . . ?
C5A Zr1 C2B C6B -38.83(17) . . . . ?
C1A Zr1 C2B C6B -66.10(15) . . . . ?
C3A Zr1 C2B C6B -17.22(14) . . . . ?
C5B Zr1 C2B C6B 153.14(16) . . . . ?
C2A Zr1 C2B C6B -49.56(14) . . . . ?
C4B Zr1 C2B C6B -167.23(16) . . . . ?
C1B Zr1 C2B C6B 116.91(18) . . . . ?
C4A Zr1 C2B C6B -7.48(16) . . . . ?
Cl12 Zr1 C2B C1B -38.80(10) . . . . ?
Cl11 Zr1 C2B C1B 71.45(11) . . . . ?
C3B Zr1 C2B C1B 113.81(14) . . . . ?
C5A Zr1 C2B C1B -155.74(10) . . . . ?
C1A Zr1 C2B C1B 176.99(10) . . . . ?
C3A Zr1 C2B C1B -134.12(10) . . . . ?
C5B Zr1 C2B C1B 36.23(9) . . . . ?
C2A Zr1 C2B C1B -166.47(11) . . . . ?
C4B Zr1 C2B C1B 75.86(10) . . . . ?
C4A Zr1 C2B C1B -124.39(10) . . . . ?
Cl12 Zr1 C2B C3B -152.62(9) . . . . ?
Cl11 Zr1 C2B C3B -42.36(12) . . . . ?
C5A Zr1 C2B C3B 90.44(12) . . . . ?
C1A Zr1 C2B C3B 63.18(11) . . . . ?
C3A Zr1 C2B C3B 112.06(10) . . . . ?
C5B Zr1 C2B C3B -77.58(10) . . . . ?
C2A Zr1 C2B C3B 79.71(10) . . . . ?
C4B Zr1 C2B C3B -37.95(9) . . . . ?
C1B Zr1 C2B C3B -113.81(14) . . . . ?
C4A Zr1 C2B C3B 121.80(10) . . . . ?
C6A C2A C3A C4A -166.90(19) . . . . ?
C1A C2A C3A C4A 7.9(2) . . . . ?
Zr1 C2A C3A C4A 70.39(13) . . . . ?
C6A C2A C3A Zr1 122.7(2) . . . . ?
C1A C2A C3A Zr1 -62.53(12) . . . . ?
Cl12 Zr1 C3A C4A 60.81(11) . . . . ?
Cl11 Zr1 C3A C4A -41.30(14) . . . . ?
C3B Zr1 C3A C4A -165.58(11) . . . . ?
C5A Zr1 C3A C4A -35.14(11) . . . . ?
C1A Zr1 C3A C4A -76.74(12) . . . . ?
C2B Zr1 C3A C4A 163.34(12) . . . . ?
C5B Zr1 C3A C4A 151.56(11) . . . . ?
C2A Zr1 C3A C4A -113.53(16) . . . . ?
C4B Zr1 C3A C4A -164.52(10) . . . . ?
C1B Zr1 C3A C4A 139.52(11) . . . . ?
Cl12 Zr1 C3A C2A 174.34(10) . . . . ?
Cl11 Zr1 C3A C2A 72.23(12) . . . . ?
C3B Zr1 C3A C2A -52.05(11) . . . . ?
C5A Zr1 C3A C2A 78.39(12) . . . . ?
C1A Zr1 C3A C2A 36.79(10) . . . . ?
C2B Zr1 C3A C2A -83.13(11) . . . . ?
C5B Zr1 C3A C2A -94.91(13) . . . . ?
C4B Zr1 C3A C2A -50.99(13) . . . . ?
C1B Zr1 C3A C2A -106.95(11) . . . . ?
C4A Zr1 C3A C2A 113.53(16) . . . . ?
C6B C2B C3B C4B -173.72(18) . . . . ?
C1B C2B C3B C4B 3.90(19) . . . . ?
Zr1 C2B C3B C4B 72.71(12) . . . . ?
C6B C2B C3B Zr1 113.6(2) . . . . ?
C1B C2B C3B Zr1 -68.80(12) . . . . ?
Cl12 Zr1 C3B C4B -75.72(11) . . . . ?
Cl11 Zr1 C3B C4B 37.65(10) . . . . ?
C5A Zr1 C3B C4B 128.07(10) . . . . ?
C1A Zr1 C3B C4B 124.09(10) . . . . ?
C2B Zr1 C3B C4B -112.54(14) . . . . ?
C3A Zr1 C3B C4B 178.50(10) . . . . ?
C5B Zr1 C3B C4B -35.37(9) . . . . ?
C2A Zr1 C3B C4B 153.00(11) . . . . ?
C1B Zr1 C3B C4B -75.37(11) . . . . ?
C4A Zr1 C3B C4B 168.75(9) . . . . ?
Cl12 Zr1 C3B C2B 36.82(12) . . . . ?
Cl11 Zr1 C3B C2B 150.19(9) . . . . ?
C5A Zr1 C3B C2B -119.38(10) . . . . ?
C1A Zr1 C3B C2B -123.37(10) . . . . ?
C3A Zr1 C3B C2B -68.95(10) . . . . ?
C5B Zr1 C3B C2B 77.17(10) . . . . ?
C2A Zr1 C3B C2B -94.46(10) . . . . ?
C4B Zr1 C3B C2B 112.54(14) . . . . ?
C1B Zr1 C3B C2B 37.18(9) . . . . ?
C4A Zr1 C3B C2B -78.71(12) . . . . ?
C2A C3A C4A C5A -9.2(2) . . . . ?
Zr1 C3A C4A C5A 60.05(13) . . . . ?
C2A C3A C4A C10A 159.21(18) . . . . ?
Zr1 C3A C4A C10A -131.52(18) . . . . ?
C2A C3A C4A Zr1 -69.27(12) . . . . ?
Cl12 Zr1 C4A C5A 123.50(11) . . . . ?
Cl11 Zr1 C4A C5A 31.73(11) . . . . ?
C3B Zr1 C4A C5A -99.69(12) . . . . ?
C1A Zr1 C4A C5A -39.01(11) . . . . ?
C2B Zr1 C4A C5A -136.71(11) . . . . ?
C3A Zr1 C4A C5A -118.16(17) . . . . ?
C5B Zr1 C4A C5A 169.14(15) . . . . ?
C2A Zr1 C4A C5A -80.22(12) . . . . ?
C4B Zr1 C4A C5A -81.8(2) . . . . ?
C1B Zr1 C4A C5A -171.95(10) . . . . ?
Cl12 Zr1 C4A C3A -118.35(11) . . . . ?
Cl11 Zr1 C4A C3A 149.88(10) . . . . ?
C3B Zr1 C4A C3A 18.46(14) . . . . ?
C5A Zr1 C4A C3A 118.16(17) . . . . ?
C1A Zr1 C4A C3A 79.14(12) . . . . ?
C2B Zr1 C4A C3A -18.56(13) . . . . ?
C5B Zr1 C4A C3A -72.7(2) . . . . ?
C2A Zr1 C4A C3A 37.93(11) . . . . ?
C4B Zr1 C4A C3A 36.3(2) . . . . ?
C1B Zr1 C4A C3A -53.79(14) . . . . ?
Cl12 Zr1 C4A C10A 3.11(17) . . . . ?
Cl11 Zr1 C4A C10A -88.66(18) . . . . ?
C3B Zr1 C4A C10A 139.92(17) . . . . ?
C5A Zr1 C4A C10A -120.4(2) . . . . ?
C1A Zr1 C4A C10A -159.4(2) . . . . ?
C2B Zr1 C4A C10A 102.90(18) . . . . ?
C3A Zr1 C4A C10A 121.5(2) . . . . ?
C5B Zr1 C4A C10A 48.8(3) . . . . ?
C2A Zr1 C4A C10A 159.4(2) . . . . ?
C4B Zr1 C4A C10A 157.79(16) . . . . ?
C1B Zr1 C4A C10A 67.7(2) . . . . ?
C2B C3B C4B C5B -7.51(19) . . . . ?
Zr1 C3B C4B C5B 63.25(12) . . . . ?
C2B C3B C4B C10B 161.63(16) . . . . ?
Zr1 C3B C4B C10B -127.61(16) . . . . ?
C2B C3B C4B Zr1 -70.76(11) . . . . ?
Cl12 Zr1 C4B C5B 8.06(11) . . . . ?
Cl11 Zr1 C4B C5B 98.76(10) . . . . ?
C3B Zr1 C4B C5B -117.20(15) . . . . ?
C5A Zr1 C4B C5B 161.05(10) . . . . ?
C1A Zr1 C4B C5B -179.39(10) . . . . ?
C2B Zr1 C4B C5B -78.11(11) . . . . ?
C3A Zr1 C4B C5B -119.15(11) . . . . ?
C2A Zr1 C4B C5B -144.91(10) . . . . ?
C1B Zr1 C4B C5B -37.46(10) . . . . ?
C4A Zr1 C4B C5B -143.59(16) . . . . ?
Cl12 Zr1 C4B C3B 125.26(9) . . . . ?
Cl11 Zr1 C4B C3B -144.03(10) . . . . ?
C5A Zr1 C4B C3B -81.75(13) . . . . ?
C1A Zr1 C4B C3B -62.19(11) . . . . ?
C2B Zr1 C4B C3B 39.09(10) . . . . ?
C3A Zr1 C4B C3B -1.95(13) . . . . ?
C5B Zr1 C4B C3B 117.20(15) . . . . ?
C2A Zr1 C4B C3B -27.71(11) . . . . ?
C1B Zr1 C4B C3B 79.74(11) . . . . ?
C4A Zr1 C4B C3B -26.4(2) . . . . ?
Cl12 Zr1 C4B C10B -116.43(15) . . . . ?
Cl11 Zr1 C4B C10B -25.72(15) . . . . ?
C3B Zr1 C4B C10B 118.3(2) . . . . ?
C5A Zr1 C4B C10B 36.6(2) . . . . ?
C1A Zr1 C4B C10B 56.12(17) . . . . ?
C2B Zr1 C4B C10B 157.41(18) . . . . ?
C3A Zr1 C4B C10B 116.36(16) . . . . ?
C5B Zr1 C4B C10B -124.5(2) . . . . ?
C2A Zr1 C4B C10B 90.60(16) . . . . ?
C1B Zr1 C4B C10B -161.95(19) . . . . ?
C4A Zr1 C4B C10B 91.9(2) . . . . ?
C3A C4A C5A C1A 6.9(2) . . . . ?
C10A C4A C5A C1A -161.44(17) . . . . ?
Zr1 C4A C5A C1A 68.07(12) . . . . ?
C3A C4A C5A Zr1 -61.13(13) . . . . ?
C10A C4A C5A Zr1 130.49(18) . . . . ?
C9A C1A C5A C4A 176.66(19) . . . . ?
C2A C1A C5A C4A -2.1(2) . . . . ?
Zr1 C1A C5A C4A -71.70(13) . . . . ?
C9A C1A C5A Zr1 -111.6(2) . . . . ?
C2A C1A C5A Zr1 69.59(12) . . . . ?
Cl12 Zr1 C5A C4A -56.24(11) . . . . ?
Cl11 Zr1 C5A C4A -149.27(11) . . . . ?
C3B Zr1 C5A C4A 105.99(11) . . . . ?
C1A Zr1 C5A C4A 113.23(16) . . . . ?
C2B Zr1 C5A C4A 62.30(14) . . . . ?
C3A Zr1 C5A C4A 35.28(11) . . . . ?
C5B Zr1 C5A C4A -164.3(2) . . . . ?
C2A Zr1 C5A C4A 75.45(12) . . . . ?
C4B Zr1 C5A C4A 147.81(10) . . . . ?
C1B Zr1 C5A C4A 19.4(2) . . . . ?
Cl12 Zr1 C5A C1A -169.47(10) . . . . ?
Cl11 Zr1 C5A C1A 97.51(11) . . . . ?
C3B Zr1 C5A C1A -7.23(14) . . . . ?
C2B Zr1 C5A C1A -50.93(14) . . . . ?
C3A Zr1 C5A C1A -77.95(12) . . . . ?
C5B Zr1 C5A C1A 82.4(3) . . . . ?
C2A Zr1 C5A C1A -37.78(11) . . . . ?
C4B Zr1 C5A C1A 34.58(15) . . . . ?
C1B Zr1 C5A C1A -93.8(2) . . . . ?
C4A Zr1 C5A C1A -113.23(16) . . . . ?
C3B C4B C5B C1B 8.26(19) . . . . ?
C10B C4B C5B C1B -160.64(16) . . . . ?
Zr1 C4B C5B C1B 68.70(12) . . . . ?
C3B C4B C5B Zr1 -60.44(12) . . . . ?
C10B C4B C5B Zr1 130.66(17) . . . . ?
C9B C1B C5B C4B 173.65(18) . . . . ?
C2B C1B C5B C4B -5.83(19) . . . . ?
Zr1 C1B C5B C4B -68.38(12) . . . . ?
C9B C1B C5B Zr1 -118.0(2) . . . . ?
C2B C1B C5B Zr1 62.55(11) . . . . ?
Cl12 Zr1 C5B C4B -172.83(10) . . . . ?
Cl11 Zr1 C5B C4B -78.18(10) . . . . ?
C3B Zr1 C5B C4B 36.22(10) . . . . ?
C5A Zr1 C5B C4B -63.4(3) . . . . ?
C1A Zr1 C5B C4B 0.94(15) . . . . ?
C2B Zr1 C5B C4B 77.92(11) . . . . ?
C3A Zr1 C5B C4B 92.50(12) . . . . ?
C2A Zr1 C5B C4B 47.18(13) . . . . ?
C1B Zr1 C5B C4B 114.39(15) . . . . ?
C4A Zr1 C5B C4B 142.17(16) . . . . ?
Cl12 Zr1 C5B C1B 72.77(10) . . . . ?
Cl11 Zr1 C5B C1B 167.43(10) . . . . ?
C3B Zr1 C5B C1B -78.18(11) . . . . ?
C5A Zr1 C5B C1B -177.7(2) . . . . ?
C1A Zr1 C5B C1B -113.46(12) . . . . ?
C2B Zr1 C5B C1B -36.47(9) . . . . ?
C3A Zr1 C5B C1B -21.89(14) . . . . ?
C2A Zr1 C5B C1B -67.22(13) . . . . ?
C4B Zr1 C5B C1B -114.39(15) . . . . ?
C4A Zr1 C5B C1B 27.8(2) . . . . ?
C3A C2A C6A C7A 176.56(19) . . . . ?
C1A C2A C6A C7A 2.3(3) . . . . ?
Zr1 C2A C6A C7A -84.4(2) . . . . ?
C1B C2B C6B C7B -1.5(3) . . . . ?
C3B C2B C6B C7B 175.86(18) . . . . ?
Zr1 C2B C6B C7B -93.08(18) . . . . ?
C2A C6A C7A C8A 2.2(3) . . . . ?
C2B C6B C7B C8B 2.2(3) . . . . ?
C6A C7A C8A C9A -2.1(3) . . . . ?
C6B C7B C8B C9B -1.0(3) . . . . ?
C7A C8A C9A C1A -2.5(3) . . . . ?
C2A C1A C9A C8A 6.9(3) . . . . ?
C5A C1A C9A C8A -171.73(19) . . . . ?
Zr1 C1A C9A C8A 96.40(19) . . . . ?
C7B C8B C9B C1B -1.0(3) . . . . ?
C2B C1B C9B C8B 1.7(3) . . . . ?
C5B C1B C9B C8B -177.77(18) . . . . ?
Zr1 C1B C9B C8B 86.87(19) . . . . ?
C5A C4A C10A C11A -35.5(3) . . . . ?
C3A C4A C10A C11A 158.08(19) . . . . ?
Zr1 C4A C10A C11A 60.1(2) . . . . ?
C5A C4A C10A C12A -161.33(18) . . . . ?
C3A C4A C10A C12A 32.3(3) . . . . ?
Zr1 C4A C10A C12A -65.7(2) . . . . ?
C5A C4A C10A C13A 81.6(2) . . . . ?
C3A C4A C10A C13A -84.8(2) . . . . ?
Zr1 C4A C10A C13A 177.23(15) . . . . ?
C5B C4B C10B C13B -21.1(2) . . . . ?
C3B C4B C10B C13B 171.77(16) . . . . ?
Zr1 C4B C10B C13B 79.65(19) . . . . ?
C5B C4B C10B C11B -146.00(18) . . . . ?
C3B C4B C10B C11B 46.9(2) . . . . ?
Zr1 C4B C10B C11B -45.2(2) . . . . ?
C5B C4B C10B C12B 96.1(2) . . . . ?
C3B C4B C10B C12B -71.0(2) . . . . ?
Zr1 C4B C10B C12B -163.09(14) . . . . ?
Cl21 Zr2 C1C C9C 29.95(15) . . . . ?
Cl22 Zr2 C1C C9C 117.55(15) . . . . ?
C3C Zr2 C1C C9C -152.71(18) . . . . ?
C5D Zr2 C1C C9C -51.4(3) . . . . ?
C1D Zr2 C1C C9C -114.47(16) . . . . ?
C2C Zr2 C1C C9C -113.9(2) . . . . ?
C3D Zr2 C1C C9C -62.77(17) . . . . ?
C2D Zr2 C1C C9C -96.73(16) . . . . ?
C5C Zr2 C1C C9C 129.4(2) . . . . ?
C4C Zr2 C1C C9C 166.54(19) . . . . ?
C4D Zr2 C1C C9C -37.03(18) . . . . ?
Cl21 Zr2 C1C C5C -99.46(10) . . . . ?
Cl22 Zr2 C1C C5C -11.86(11) . . . . ?
C3C Zr2 C1C C5C 77.88(11) . . . . ?
C5D Zr2 C1C C5C 179.15(14) . . . . ?
C1D Zr2 C1C C5C 116.11(12) . . . . ?
C2C Zr2 C1C C5C 116.66(15) . . . . ?
C3D Zr2 C1C C5C 167.82(10) . . . . ?
C2D Zr2 C1C C5C 133.85(10) . . . . ?
C4C Zr2 C1C C5C 37.13(10) . . . . ?
C4D Zr2 C1C C5C -166.45(10) . . . . ?
Cl21 Zr2 C1C C2C 143.88(11) . . . . ?
Cl22 Zr2 C1C C2C -128.52(10) . . . . ?
C3C Zr2 C1C C2C -38.78(10) . . . . ?
C5D Zr2 C1C C2C 62.5(2) . . . . ?
C1D Zr2 C1C C2C -0.54(15) . . . . ?
C3D Zr2 C1C C2C 51.16(11) . . . . ?
C2D Zr2 C1C C2C 17.20(12) . . . . ?
C5C Zr2 C1C C2C -116.66(15) . . . . ?
C4C Zr2 C1C C2C -79.53(11) . . . . ?
C4D Zr2 C1C C2C 76.90(12) . . . . ?
Cl21 Zr2 C1D C9D 144.24(12) . . . . ?
Cl22 Zr2 C1D C9D 52.53(13) . . . . ?
C3C Zr2 C1D C9D -54.59(14) . . . . ?
C5D Zr2 C1D C9D 130.21(19) . . . . ?
C2C Zr2 C1D C9D -85.06(14) . . . . ?
C3D Zr2 C1D C9D -152.98(16) . . . . ?
C2D Zr2 C1D C9D -116.17(18) . . . . ?
C5C Zr2 C1D C9D -30.12(19) . . . . ?
C4C Zr2 C1D C9D -27.05(15) . . . . ?
C1C Zr2 C1D C9D -84.75(16) . . . . ?
C4D Zr2 C1D C9D 167.25(16) . . . . ?
Cl21 Zr2 C1D C2D -99.59(10) . . . . ?
Cl22 Zr2 C1D C2D 168.70(10) . . . . ?
C3C Zr2 C1D C2D 61.57(11) . . . . ?
C5D Zr2 C1D C2D -113.63(15) . . . . ?
C2C Zr2 C1D C2D 31.11(12) . . . . ?
C3D Zr2 C1D C2D -36.81(10) . . . . ?
C5C Zr2 C1D C2D 86.04(13) . . . . ?
C4C Zr2 C1D C2D 89.12(11) . . . . ?
C1C Zr2 C1D C2D 31.42(15) . . . . ?
C4D Zr2 C1D C2D -76.58(11) . . . . ?
Cl21 Zr2 C1D C5D 14.03(12) . . . . ?
Cl22 Zr2 C1D C5D -77.67(10) . . . . ?
C3C Zr2 C1D C5D 175.20(11) . . . . ?
C2C Zr2 C1D C5D 144.74(10) . . . . ?
C3D Zr2 C1D C5D 76.81(11) . . . . ?
C2D Zr2 C1D C5D 113.63(15) . . . . ?
C5C Zr2 C1D C5D -160.33(11) . . . . ?
C4C Zr2 C1D C5D -157.25(10) . . . . ?
C1C Zr2 C1D C5D 145.05(11) . . . . ?
C4D Zr2 C1D C5D 37.05(10) . . . . ?
C9C C1C C2C C6C 0.9(3) . . . . ?
C5C C1C C2C C6C 178.79(16) . . . . ?
Zr2 C1C C2C C6C -117.41(16) . . . . ?
C9C C1C C2C C3C -177.43(16) . . . . ?
C5C C1C C2C C3C 0.43(19) . . . . ?
Zr2 C1C C2C C3C 64.23(12) . . . . ?
C9C C1C C2C Zr2 118.33(16) . . . . ?
C5C C1C C2C Zr2 -63.80(12) . . . . ?
Cl21 Zr2 C2C C6C 80.57(15) . . . . ?
Cl22 Zr2 C2C C6C -167.99(12) . . . . ?
C3C Zr2 C2C C6C -129.6(2) . . . . ?
C5D Zr2 C2C C6C -37.02(18) . . . . ?
C1D Zr2 C2C C6C -63.48(16) . . . . ?
C3D Zr2 C2C C6C -14.41(15) . . . . ?
C2D Zr2 C2C C6C -47.09(15) . . . . ?
C5C Zr2 C2C C6C 152.75(17) . . . . ?
C4C Zr2 C2C C6C -167.62(17) . . . . ?
C1C Zr2 C2C C6C 116.88(19) . . . . ?
C4D Zr2 C2C C6C -5.47(17) . . . . ?
Cl21 Zr2 C2C C1C -36.31(11) . . . . ?
Cl22 Zr2 C2C C1C 75.14(12) . . . . ?
C3C Zr2 C2C C1C 113.56(15) . . . . ?
C5D Zr2 C2C C1C -153.90(10) . . . . ?
C1D Zr2 C2C C1C 179.65(10) . . . . ?
C3D Zr2 C2C C1C -131.28(11) . . . . ?
C2D Zr2 C2C C1C -163.97(11) . . . . ?
C5C Zr2 C2C C1C 35.87(10) . . . . ?
C4C Zr2 C2C C1C 75.50(11) . . . . ?
C4D Zr2 C2C C1C -122.34(11) . . . . ?
Cl21 Zr2 C2C C3C -149.87(9) . . . . ?
Cl22 Zr2 C2C C3C -38.42(12) . . . . ?
C5D Zr2 C2C C3C 92.54(12) . . . . ?
C1D Zr2 C2C C3C 66.09(11) . . . . ?
C3D Zr2 C2C C3C 115.16(11) . . . . ?
C2D Zr2 C2C C3C 82.47(10) . . . . ?
C5C Zr2 C2C C3C -77.69(11) . . . . ?
C4C Zr2 C2C C3C -38.06(10) . . . . ?
C1C Zr2 C2C C3C -113.56(15) . . . . ?
C4D Zr2 C2C C3C 124.10(10) . . . . ?
C9D C1D C2D C6D -6.0(2) . . . . ?
C5D C1D C2D C6D 172.30(15) . . . . ?
Zr2 C1D C2D C6D -120.60(15) . . . . ?
C9D C1D C2D C3D 178.65(15) . . . . ?
C5D C1D C2D C3D -3.01(19) . . . . ?
Zr2 C1D C2D C3D 64.09(12) . . . . ?
C9D C1D C2D Zr2 114.56(16) . . . . ?
C5D C1D C2D Zr2 -67.10(12) . . . . ?
Cl21 Zr2 C2D C6D -137.35(13) . . . . ?
Cl22 Zr2 C2D C6D 101.34(14) . . . . ?
C3C Zr2 C2D C6D -2.60(15) . . . . ?
C5D Zr2 C2D C6D 152.22(17) . . . . ?
C1D Zr2 C2D C6D 114.03(19) . . . . ?
C2C Zr2 C2D C6D -36.57(15) . . . . ?
C3D Zr2 C2D C6D -130.5(2) . . . . ?
C5C Zr2 C2D C6D -15.15(18) . . . . ?
C4C Zr2 C2D C6D 10.54(16) . . . . ?
C1C Zr2 C2D C6D -45.74(16) . . . . ?
C4D Zr2 C2D C6D -167.95(18) . . . . ?
Cl21 Zr2 C2D C1D 108.62(10) . . . . ?
Cl22 Zr2 C2D C1D -12.69(11) . . . . ?
C3C Zr2 C2D C1D -116.62(11) . . . . ?
C5D Zr2 C2D C1D 38.20(10) . . . . ?
C2C Zr2 C2D C1D -150.60(11) . . . . ?
C3D Zr2 C2D C1D 115.50(15) . . . . ?
C5C Zr2 C2D C1D -129.18(10) . . . . ?
C4C Zr2 C2D C1D -103.49(11) . . . . ?
C1C Zr2 C2D C1D -159.76(10) . . . . ?
C4D Zr2 C2D C1D 78.02(11) . . . . ?
Cl21 Zr2 C2D C3D -6.88(12) . . . . ?
Cl22 Zr2 C2D C3D -128.19(10) . . . . ?
C3C Zr2 C2D C3D 127.88(11) . . . . ?
C5D Zr2 C2D C3D -77.30(11) . . . . ?
C1D Zr2 C2D C3D -115.50(15) . . . . ?
C2C Zr2 C2D C3D 93.90(11) . . . . ?
C5C Zr2 C2D C3D 115.32(11) . . . . ?
C4C Zr2 C2D C3D 141.01(10) . . . . ?
C1C Zr2 C2D C3D 84.74(11) . . . . ?
C4D Zr2 C2D C3D -37.48(10) . . . . ?
C6C C2C C3C C4C -173.30(19) . . . . ?
C1C C2C C3C C4C 4.7(2) . . . . ?
Zr2 C2C C3C C4C 73.79(13) . . . . ?
C6C C2C C3C Zr2 112.9(2) . . . . ?
C1C C2C C3C Zr2 -69.06(12) . . . . ?
Cl21 Zr2 C3C C4C -71.53(12) . . . . ?
Cl22 Zr2 C3C C4C 41.02(11) . . . . ?
C5D Zr2 C3C C4C 130.67(11) . . . . ?
C1D Zr2 C3C C4C 127.38(11) . . . . ?
C2C Zr2 C3C C4C -112.10(15) . . . . ?
C3D Zr2 C3C C4C -178.12(11) . . . . ?
C2D Zr2 C3C C4C 156.33(11) . . . . ?
C5C Zr2 C3C C4C -35.28(10) . . . . ?
C1C Zr2 C3C C4C -74.99(11) . . . . ?
C4D Zr2 C3C C4C 171.56(10) . . . . ?
Cl21 Zr2 C3C C2C 40.58(12) . . . . ?
Cl22 Zr2 C3C C2C 153.12(9) . . . . ?
C5D Zr2 C3C C2C -117.23(11) . . . . ?
C1D Zr2 C3C C2C -120.52(10) . . . . ?
C3D Zr2 C3C C2C -66.02(11) . . . . ?
C2D Zr2 C3C C2C -91.56(11) . . . . ?
C5C Zr2 C3C C2C 76.82(11) . . . . ?
C4C Zr2 C3C C2C 112.10(15) . . . . ?
C1C Zr2 C3C C2C 37.11(10) . . . . ?
C4D Zr2 C3C C2C -76.34(12) . . . . ?
C6D C2D C3D C4D -167.07(18) . . . . ?
C1D C2D C3D C4D 7.38(19) . . . . ?
Zr2 C2D C3D C4D 70.86(12) . . . . ?
C6D C2D C3D Zr2 122.1(2) . . . . ?
C1D C2D C3D Zr2 -63.48(12) . . . . ?
Cl21 Zr2 C3D C4D 61.37(10) . . . . ?
Cl22 Zr2 C3D C4D -40.38(12) . . . . ?
C3C Zr2 C3D C4D -164.90(11) . . . . ?
C5D Zr2 C3D C4D -35.09(10) . . . . ?
C1D Zr2 C3D C4D -76.33(11) . . . . ?
C2C Zr2 C3D C4D 164.62(11) . . . . ?
C2D Zr2 C3D C4D -113.22(15) . . . . ?
C5C Zr2 C3D C4D 149.40(10) . . . . ?
C4C Zr2 C3D C4D -166.25(10) . . . . ?
C1C Zr2 C3D C4D 140.00(10) . . . . ?
Cl21 Zr2 C3D C2D 174.59(10) . . . . ?
Cl22 Zr2 C3D C2D 72.84(11) . . . . ?
C3C Zr2 C3D C2D -51.68(11) . . . . ?
C5D Zr2 C3D C2D 78.13(11) . . . . ?
C1D Zr2 C3D C2D 36.89(10) . . . . ?
C2C Zr2 C3D C2D -82.16(11) . . . . ?
C5C Zr2 C3D C2D -97.38(12) . . . . ?
C4C Zr2 C3D C2D -53.03(13) . . . . ?
C1C Zr2 C3D C2D -106.78(10) . . . . ?
C4D Zr2 C3D C2D 113.22(15) . . . . ?
C2C C3C C4C C5C -8.1(2) . . . . ?
Zr2 C3C C4C C5C 63.54(13) . . . . ?
C2C C3C C4C C10C 160.92(17) . . . . ?
Zr2 C3C C4C C10C -127.43(18) . . . . ?
C2C C3C C4C Zr2 -71.65(12) . . . . ?
Cl21 Zr2 C4C C5C 10.66(12) . . . . ?
Cl22 Zr2 C4C C5C 101.87(10) . . . . ?
C3C Zr2 C4C C5C -117.32(16) . . . . ?
C5D Zr2 C4C C5C 163.27(11) . . . . ?
C1D Zr2 C4C C5C -176.60(10) . . . . ?
C2C Zr2 C4C C5C -77.87(11) . . . . ?
C3D Zr2 C4C C5C -114.84(11) . . . . ?
C2D Zr2 C4C C5C -141.87(10) . . . . ?
C1C Zr2 C4C C5C -37.35(10) . . . . ?
C4D Zr2 C4C C5C -138.07(17) . . . . ?
Cl21 Zr2 C4C C3C 127.99(10) . . . . ?
Cl22 Zr2 C4C C3C -140.80(11) . . . . ?
C5D Zr2 C4C C3C -79.41(14) . . . . ?
C1D Zr2 C4C C3C -59.27(12) . . . . ?
C2C Zr2 C4C C3C 39.45(10) . . . . ?
C3D Zr2 C4C C3C 2.48(14) . . . . ?
C2D Zr2 C4C C3C -24.54(12) . . . . ?
C5C Zr2 C4C C3C 117.32(16) . . . . ?
C1C Zr2 C4C C3C 79.98(12) . . . . ?
C4D Zr2 C4C C3C -20.7(2) . . . . ?
Cl21 Zr2 C4C C10C -113.77(16) . . . . ?
Cl22 Zr2 C4C C10C -22.56(16) . . . . ?
C3C Zr2 C4C C10C 118.2(2) . . . . ?
C5D Zr2 C4C C10C 38.8(2) . . . . ?
C1D Zr2 C4C C10C 58.97(18) . . . . ?
C2C Zr2 C4C C10C 157.70(19) . . . . ?
C3D Zr2 C4C C10C 120.73(16) . . . . ?
C2D Zr2 C4C C10C 93.70(17) . . . . ?
C5C Zr2 C4C C10C -124.4(2) . . . . ?
C1C Zr2 C4C C10C -161.78(19) . . . . ?
C4D Zr2 C4C C10C 97.5(2) . . . . ?
C2D C3D C4D C5D -9.0(2) . . . . ?
Zr2 C3D C4D C5D 60.31(12) . . . . ?
C2D C3D C4D C10D 160.44(17) . . . . ?
Zr2 C3D C4D C10D -130.27(18) . . . . ?
C2D C3D C4D Zr2 -69.29(12) . . . . ?
Cl21 Zr2 C4D C5D 123.97(10) . . . . ?
Cl22 Zr2 C4D C5D 32.13(11) . . . . ?
C3C Zr2 C4D C5D -98.70(12) . . . . ?
C1D Zr2 C4D C5D -38.68(10) . . . . ?
C2C Zr2 C4D C5D -135.30(11) . . . . ?
C3D Zr2 C4D C5D -118.26(15) . . . . ?
C2D Zr2 C4D C5D -79.86(11) . . . . ?
C5C Zr2 C4D C5D 169.73(14) . . . . ?
C4C Zr2 C4D C5D -84.4(2) . . . . ?
C1C Zr2 C4D C5D -170.45(10) . . . . ?
Cl21 Zr2 C4D C3D -117.78(10) . . . . ?
Cl22 Zr2 C4D C3D 150.39(10) . . . . ?
C3C Zr2 C4D C3D 19.55(14) . . . . ?
C5D Zr2 C4D C3D 118.26(15) . . . . ?
C1D Zr2 C4D C3D 79.57(11) . . . . ?
C2C Zr2 C4D C3D -17.05(12) . . . . ?
C2D Zr2 C4D C3D 38.39(10) . . . . ?
C5C Zr2 C4D C3D -72.01(19) . . . . ?
C4C Zr2 C4D C3D 33.9(2) . . . . ?
C1C Zr2 C4D C3D -52.20(13) . . . . ?
Cl21 Zr2 C4D C10D 3.91(18) . . . . ?
Cl22 Zr2 C4D C10D -87.92(19) . . . . ?
C3C Zr2 C4D C10D 141.24(18) . . . . ?
C5D Zr2 C4D C10D -120.1(2) . . . . ?
C1D Zr2 C4D C10D -158.7(2) . . . . ?
C2C Zr2 C4D C10D 104.64(19) . . . . ?
C3D Zr2 C4D C10D 121.7(2) . . . . ?
C2D Zr2 C4D C10D 160.1(2) . . . . ?
C5C Zr2 C4D C10D 49.7(3) . . . . ?
C4C Zr2 C4D C10D 155.57(19) . . . . ?
C1C Zr2 C4D C10D 69.5(2) . . . . ?
C3C C4C C5C C1C 8.4(2) . . . . ?
C10C C4C C5C C1C -160.52(17) . . . . ?
Zr2 C4C C5C C1C 68.27(12) . . . . ?
C3C C4C C5C Zr2 -59.91(12) . . . . ?
C10C C4C C5C Zr2 131.20(19) . . . . ?
C9C C1C C5C C4C 172.08(19) . . . . ?
C2C C1C C5C C4C -5.4(2) . . . . ?
Zr2 C1C C5C C4C -67.81(12) . . . . ?
C9C C1C C5C Zr2 -120.1(2) . . . . ?
C2C C1C C5C Zr2 62.38(12) . . . . ?
Cl21 Zr2 C5C C4C -170.34(11) . . . . ?
Cl22 Zr2 C5C C4C -75.88(10) . . . . ?
C3C Zr2 C5C C4C 36.12(10) . . . . ?
C5D Zr2 C5C C4C -64.2(3) . . . . ?
C1D Zr2 C5C C4C 5.40(16) . . . . ?
C2C Zr2 C5C C4C 78.05(11) . . . . ?
C3D Zr2 C5C C4C 96.99(12) . . . . ?
C2D Zr2 C5C C4C 51.42(13) . . . . ?
C1C Zr2 C5C C4C 114.28(15) . . . . ?
C4D Zr2 C5C C4C 144.39(15) . . . . ?
Cl21 Zr2 C5C C1C 75.38(10) . . . . ?
Cl22 Zr2 C5C C1C 169.85(10) . . . . ?
C3C Zr2 C5C C1C -78.15(11) . . . . ?
C5D Zr2 C5C C1C -178.5(3) . . . . ?
C1D Zr2 C5C C1C -108.88(12) . . . . ?
C2C Zr2 C5C C1C -36.22(10) . . . . ?
C3D Zr2 C5C C1C -17.29(14) . . . . ?
C2D Zr2 C5C C1C -62.86(12) . . . . ?
C4C Zr2 C5C C1C -114.28(15) . . . . ?
C4D Zr2 C5C C1C 30.1(2) . . . . ?
C3D C4D C5D C1D 7.1(2) . . . . ?
C10D C4D C5D C1D -162.43(16) . . . . ?
Zr2 C4D C5D C1D 67.96(12) . . . . ?
C3D C4D C5D Zr2 -60.89(12) . . . . ?
C10D C4D C5D Zr2 129.61(17) . . . . ?
C9D C1D C5D C4D 175.55(18) . . . . ?
C2D C1D C5D C4D -2.48(19) . . . . ?
Zr2 C1D C5D C4D -71.26(12) . . . . ?
C9D C1D C5D Zr2 -113.2(2) . . . . ?
C2D C1D C5D Zr2 68.78(12) . . . . ?
Cl21 Zr2 C5D C4D -55.89(10) . . . . ?
Cl22 Zr2 C5D C4D -148.75(10) . . . . ?
C3C Zr2 C5D C4D 107.45(11) . . . . ?
C1D Zr2 C5D C4D 113.47(15) . . . . ?
C2C Zr2 C5D C4D 63.49(13) . . . . ?
C3D Zr2 C5D C4D 35.18(10) . . . . ?
C2D Zr2 C5D C4D 75.82(11) . . . . ?
C5C Zr2 C5D C4D -160.6(3) . . . . ?
C4C Zr2 C5D C4D 148.95(11) . . . . ?
C1C Zr2 C5D C4D 21.7(2) . . . . ?
Cl21 Zr2 C5D C1D -169.36(9) . . . . ?
Cl22 Zr2 C5D C1D 97.78(10) . . . . ?
C3C Zr2 C5D C1D -6.02(13) . . . . ?
C2C Zr2 C5D C1D -49.98(14) . . . . ?
C3D Zr2 C5D C1D -78.29(11) . . . . ?
C2D Zr2 C5D C1D -37.65(10) . . . . ?
C5C Zr2 C5D C1D 85.9(3) . . . . ?
C4C Zr2 C5D C1D 35.48(15) . . . . ?
C1C Zr2 C5D C1D -91.82(18) . . . . ?
C4D Zr2 C5D C1D -113.47(15) . . . . ?
C1C C2C C6C C7C -1.9(3) . . . . ?
C3C C2C C6C C7C 175.90(19) . . . . ?
Zr2 C2C C6C C7C -93.76(19) . . . . ?
C1D C2D C6D C7D 3.4(2) . . . . ?
C3D C2D C6D C7D 177.25(18) . . . . ?
Zr2 C2D C6D C7D -84.17(19) . . . . ?
C2C C6C C7C C8C 0.7(3) . . . . ?
C2D C6D C7D C8D 0.9(3) . . . . ?
C6C C7C C8C C9C 1.8(3) . . . . ?
C6D C7D C8D C9D -2.7(3) . . . . ?
C7C C8C C9C C1C -2.7(3) . . . . ?
C5C C1C C9C C8C -175.88(19) . . . . ?
C2C C1C C9C C8C 1.4(3) . . . . ?
Zr2 C1C C9C C8C 87.1(2) . . . . ?
C7D C8D C9D C1D 0.0(3) . . . . ?
C2D C1D C9D C8D 4.3(3) . . . . ?
C5D C1D C9D C8D -173.53(18) . . . . ?
Zr2 C1D C9D C8D 93.41(18) . . . . ?
C5C C4C C10C C12C -21.8(3) . . . . ?
C3C C4C C10C C12C 171.16(18) . . . . ?
Zr2 C4C C10C C12C 79.6(2) . . . . ?
C5C C4C C10C C13C -146.70(19) . . . . ?
C3C C4C C10C C13C 46.3(3) . . . . ?
Zr2 C4C C10C C13C -45.3(2) . . . . ?
C5C C4C C10C C11C 95.7(2) . . . . ?
C3C C4C C10C C11C -71.3(2) . . . . ?
Zr2 C4C C10C C11C -162.83(14) . . . . ?
C5D C4D C10D C11D -35.1(3) . . . . ?
C3D C4D C10D C11D 157.23(18) . . . . ?
Zr2 C4D C10D C11D 60.0(3) . . . . ?
C5D C4D C10D C12D -161.00(18) . . . . ?
C3D C4D C10D C12D 31.4(3) . . . . ?
Zr2 C4D C10D C12D -65.9(2) . . . . ?
C5D C4D C10D C13D 82.0(2) . . . . ?
C3D C4D C10D C13D -85.7(3) . . . . ?
Zr2 C4D C10D C13D 177.10(17) . . . . ?
